data_7103486
loop_
_publ_author_name
'Yao, Shenglai'
'van W\"ullen, Christoph'
'Driess, Matthias'

_publ_section_title
;
 Striking reactivity of ylide-like germylene toward terminal alkynes:
 [4+2] cycloaddition versus C-H bond activation.
;
_journal_issue 42
_journal_name_full 'Chemical communications (Cambridge, England)'
_journal_page_first 5393
_journal_page_last 5395
_journal_paper_doi 10.1039/b811952j
_journal_year 2008
_chemical_formula_sum 'C31 H42 Ge N2'
_chemical_formula_weight 515.26
_chemical_name_systematic
;
?
;
_space_group_IT_number 61
_symmetry_cell_setting orthorhombic
_symmetry_space_group_name_Hall '-P 2ac 2ab'
_symmetry_space_group_name_H-M 'P b c a'
_atom_sites_solution_hydrogens geom
_atom_sites_solution_primary direct
_atom_sites_solution_secondary difmap
_audit_creation_method
;
CrysAlis RED, Oxford Diffraction Ltd.,
Version 1.171.31.8 (release 12-01-2007 CrysAlis171 .NET)
(compiled Jan 12 2007,17:49:11)
;
_cell_angle_alpha 90.00
_cell_angle_beta 90.00
_cell_angle_gamma 90.00
_cell_formula_units_Z 8
_cell_length_a 10.5367(4)
_cell_length_b 12.4840(5)
_cell_length_c 42.662(2)
_cell_measurement_reflns_used 3271
_cell_measurement_temperature 150(2)
_cell_measurement_theta_max 32.3930
_cell_measurement_theta_min 2.8912
_cell_volume 5611.8(4)
_computing_cell_refinement
;
CrysAlis RED, Oxford Diffraction Ltd.,
Version 1.171.31.8 (release 12-01-2007 CrysAlis171 .NET)
(compiled Jan 12 2007,17:49:11)
;
_computing_data_collection
;
CrysAlis CCD, Oxford Diffraction Ltd.,
Version 1.171.31.8 (release 12-01-2007 CrysAlis171 .NET)
(compiled Jan 12 2007,17:49:11)
;
_computing_data_reduction
;
CrysAlis RED, Oxford Diffraction Ltd.,
Version 1.171.31.8 (release 12-01-2007 CrysAlis171 .NET)
(compiled Jan 12 2007,17:49:11)
;
_computing_publication_material 'SHELXL-97 (Sheldrick, 1997)'
_computing_structure_refinement 'SHELXL-97 (Sheldrick, 1997)'
_computing_structure_solution 'SHELXS-97 (Sheldrick, 1990)'
_diffrn_ambient_temperature 150(2)
_diffrn_measured_fraction_theta_full 0.998
_diffrn_measured_fraction_theta_max 0.998
_diffrn_measurement_device_type 'Oxford Diffraction Xcalibur S Sapphire'
_diffrn_measurement_method \w
_diffrn_radiation_monochromator graphite
_diffrn_radiation_source 'Enhance (Mo) X-ray Source'
_diffrn_radiation_type MoK\a
_diffrn_radiation_wavelength 0.71073
_diffrn_reflns_av_R_equivalents 0.1403
_diffrn_reflns_av_sigmaI/netI 0.2137
_diffrn_reflns_limit_h_max 12
_diffrn_reflns_limit_h_min -12
_diffrn_reflns_limit_k_max 14
_diffrn_reflns_limit_k_min -14
_diffrn_reflns_limit_l_max 49
_diffrn_reflns_limit_l_min -50
_diffrn_reflns_number 33432
_diffrn_reflns_theta_full 25.00
_diffrn_reflns_theta_max 25.00
_diffrn_reflns_theta_min 2.91
_exptl_absorpt_coefficient_mu 1.112
_exptl_absorpt_correction_T_max 1.00000
_exptl_absorpt_correction_T_min 0.85057
_exptl_absorpt_correction_type multi-scan
_exptl_absorpt_process_details
;
CrysAlis RED, Oxford Diffraction Ltd.,
Version 1.171.32.5 (release 08-05-2007 CrysAlis171 .NET)
(compiled May 8 2007,13:10:02)
Empirical absorption correction using spherical harmonics,
implemented in SCALE3 ABSPACK scaling algorithm.
;
_exptl_crystal_colour yellow
_exptl_crystal_density_diffrn 1.220
_exptl_crystal_density_method 'not measured'
_exptl_crystal_description prism
_exptl_crystal_F_000 2192
_exptl_crystal_size_max 0.32
_exptl_crystal_size_mid 0.19
_exptl_crystal_size_min 0.14
_refine_diff_density_max 0.541
_refine_diff_density_min -0.413
_refine_diff_density_rms 0.053
_refine_ls_extinction_method none
_refine_ls_goodness_of_fit_ref 0.721
_refine_ls_hydrogen_treatment constr
_refine_ls_matrix_type full
_refine_ls_number_parameters 316
_refine_ls_number_reflns 4942
_refine_ls_number_restraints 0
_refine_ls_restrained_S_all 0.721
_refine_ls_R_factor_all 0.1361
_refine_ls_R_factor_gt 0.0420
_refine_ls_shift/su_max 0.000
_refine_ls_shift/su_mean 0.000
_refine_ls_structure_factor_coef Fsqd
_refine_ls_weighting_details 'calc w=1/[\s^2^(Fo^2^)+(0.0220P)^2^+0.0000P] where P=(Fo^2^+2Fc^2^)/3'
_refine_ls_weighting_scheme calc
_refine_ls_wR_factor_gt 0.0584
_refine_ls_wR_factor_ref 0.0705
_reflns_number_gt 1916
_reflns_number_total 4942
_reflns_threshold_expression >2sigma(I)
_cod_data_source_file b811952j.txt
_cod_data_source_block CCDC695015
_cod_depositor_comments
;
The following automatic conversions were performed:
'_symmetry_cell_setting' value 'Orthorhombic' changed to 'orthorhombic'
according to '/home/saulius/struct/CIF-dictionaries/cif_core.dic'
dictionary named 'cif_core.dic' version 2.4.1 from 2010-06-29.

Automatic conversion script
Id: cif_fix_enum 1527 2010-12-29 10:47:43Z saulius 
;
_cod_original_sg_symbol_H-M Pbca
_cod_database_code 7103486

loop_
_symmetry_equiv_pos_as_xyz
'x, y, z'
'-x+1/2, -y, z+1/2'
'x+1/2, -y+1/2, -z'
'-x, y+1/2, -z+1/2'
'-x, -y, -z'
'x-1/2, y, -z-1/2'
'-x-1/2, y-1/2, z'
'x, -y-1/2, z-1/2'

loop_
_atom_site_label
_atom_site_type_symbol
_atom_site_fract_x
_atom_site_fract_y
_atom_site_fract_z
_atom_site_U_iso_or_equiv
_atom_site_adp_type
_atom_site_occupancy
_atom_site_symmetry_multiplicity
_atom_site_calc_flag
_atom_site_refinement_flags
_atom_site_disorder_assembly
_atom_site_disorder_group
Ge1 Ge 0.18709(4) 0.22170(3) 0.121684(10) 0.04184(14) Uani 1 1 d . . .
N1 N 0.0796(3) 0.1863(2) 0.15846(7) 0.0293(8) Uani 1 1 d . . .
C1 C -0.0169(4) 0.0462(3) 0.19031(9) 0.0468(12) Uani 1 1 d . . .
H1A H -0.0547 0.0954 0.2045 0.056 Uiso 1 1 calc R . .
H1B H -0.0285 -0.0287 0.1932 0.056 Uiso 1 1 calc R . .
N2 N 0.0998(3) 0.1015(2) 0.09653(7) 0.0287(8) Uani 1 1 d . . .
C2 C 0.0545(4) 0.0831(3) 0.16566(9) 0.0317(10) Uani 1 1 d . . .
C3 C 0.1187(4) 0.0023(3) 0.14459(9) 0.0410(12) Uani 1 1 d . . .
H3 H 0.1001 -0.0715 0.1525 0.049 Uiso 1 1 calc R . .
C4 C 0.0786(3) 0.0104(3) 0.11062(9) 0.0316(10) Uani 1 1 d . . .
C5 C 0.0231(3) -0.0843(3) 0.09621(8) 0.0442(11) Uani 1 1 d . . .
H5A H -0.0158 -0.0646 0.0762 0.066 Uiso 1 1 calc R . .
H5B H -0.0418 -0.1142 0.1101 0.066 Uiso 1 1 calc R . .
H5C H 0.0895 -0.1379 0.0926 0.066 Uiso 1 1 calc R . .
C6 C 0.0555(4) 0.2672(3) 0.18199(8) 0.0313(10) Uani 1 1 d . . .
C7 C -0.0436(4) 0.3399(3) 0.17836(9) 0.0391(11) Uani 1 1 d . . .
C8 C -0.0615(4) 0.4189(3) 0.20078(11) 0.0555(13) Uani 1 1 d . . .
H8 H -0.1296 0.4682 0.1986 0.067 Uiso 1 1 calc R . .
C9 C 0.0176(5) 0.4265(3) 0.22603(10) 0.0622(14) Uani 1 1 d . . .
H9 H 0.0048 0.4817 0.2410 0.075 Uiso 1 1 calc R . .
C10 C 0.1152(4) 0.3553(3) 0.22996(10) 0.0534(13) Uani 1 1 d . . .
H10 H 0.1692 0.3619 0.2477 0.064 Uiso 1 1 calc R . .
C11 C 0.1366(3) 0.2738(3) 0.20851(9) 0.0348(10) Uani 1 1 d . . .
C12 C 0.2448(4) 0.1985(3) 0.21391(9) 0.0412(11) Uani 1 1 d . . .
H12 H 0.2330 0.1362 0.1995 0.049 Uiso 1 1 calc R . .
C13 C 0.3724(4) 0.2501(3) 0.20595(10) 0.0699(15) Uani 1 1 d . . .
H13A H 0.3729 0.2715 0.1838 0.105 Uiso 1 1 calc R . .
H13B H 0.4409 0.1986 0.2097 0.105 Uiso 1 1 calc R . .
H13C H 0.3852 0.3135 0.2192 0.105 Uiso 1 1 calc R . .
C14 C 0.2464(4) 0.1548(3) 0.24737(9) 0.0714(15) Uani 1 1 d . . .
H14A H 0.2677 0.2127 0.2620 0.107 Uiso 1 1 calc R . .
H14B H 0.3101 0.0979 0.2490 0.107 Uiso 1 1 calc R . .
H14C H 0.1626 0.1259 0.2526 0.107 Uiso 1 1 calc R . .
C15 C -0.1323(4) 0.3343(3) 0.15043(10) 0.0553(13) Uani 1 1 d . . .
H15 H -0.0854 0.2985 0.1329 0.066 Uiso 1 1 calc R . .
C16 C -0.2473(4) 0.2660(3) 0.15800(10) 0.0816(16) Uani 1 1 d . . .
H16A H -0.2196 0.1943 0.1643 0.122 Uiso 1 1 calc R . .
H16B H -0.3016 0.2605 0.1394 0.122 Uiso 1 1 calc R . .
H16C H -0.2952 0.2991 0.1752 0.122 Uiso 1 1 calc R . .
C17 C -0.1749(4) 0.4431(3) 0.13880(10) 0.0845(16) Uani 1 1 d . . .
H17A H -0.2224 0.4346 0.1192 0.127 Uiso 1 1 calc R . .
H17B H -0.1004 0.4884 0.1351 0.127 Uiso 1 1 calc R . .
H17C H -0.2294 0.4768 0.1546 0.127 Uiso 1 1 calc R . .
C18 C 0.0840(4) 0.1102(3) 0.06275(9) 0.0302(10) Uani 1 1 d . . .
C19 C -0.0248(4) 0.1604(3) 0.05097(10) 0.0350(11) Uani 1 1 d . . .
C20 C -0.0344(4) 0.1741(3) 0.01878(10) 0.0454(12) Uani 1 1 d . . .
H20 H -0.1076 0.2076 0.0103 0.054 Uiso 1 1 calc R . .
C21 C 0.0607(5) 0.1401(3) -0.00098(10) 0.0508(13) Uani 1 1 d . . .
H21 H 0.0533 0.1512 -0.0229 0.061 Uiso 1 1 calc R . .
C22 C 0.1663(4) 0.0900(3) 0.01101(9) 0.0467(12) Uani 1 1 d . . .
H22 H 0.2306 0.0661 -0.0029 0.056 Uiso 1 1 calc R . .
C23 C 0.1816(4) 0.0731(3) 0.04341(9) 0.0371(10) Uani 1 1 d . . .
C24 C -0.1346(4) 0.1942(3) 0.07183(9) 0.0413(12) Uani 1 1 d . . .
H24 H -0.1038 0.1920 0.0940 0.050 Uiso 1 1 calc R . .
C25 C -0.1782(4) 0.3059(3) 0.06532(11) 0.0999(18) Uani 1 1 d . . .
H25A H -0.2027 0.3121 0.0432 0.150 Uiso 1 1 calc R . .
H25B H -0.1091 0.3562 0.0698 0.150 Uiso 1 1 calc R . .
H25C H -0.2513 0.3227 0.0786 0.150 Uiso 1 1 calc R . .
C26 C -0.2443(4) 0.1195(3) 0.06943(12) 0.104(2) Uani 1 1 d . . .
H26A H -0.3061 0.1363 0.0859 0.156 Uiso 1 1 calc R . .
H26B H -0.2146 0.0457 0.0720 0.156 Uiso 1 1 calc R . .
H26C H -0.2845 0.1275 0.0488 0.156 Uiso 1 1 calc R . .
C27 C 0.2998(4) 0.0174(3) 0.05542(9) 0.0436(11) Uani 1 1 d . . .
H27 H 0.2861 0.0011 0.0781 0.052 Uiso 1 1 calc R . .
C28 C 0.4134(4) 0.0916(3) 0.05308(11) 0.0758(15) Uani 1 1 d . . .
H28A H 0.4339 0.1040 0.0310 0.114 Uiso 1 1 calc R . .
H28B H 0.4864 0.0588 0.0636 0.114 Uiso 1 1 calc R . .
H28C H 0.3933 0.1601 0.0632 0.114 Uiso 1 1 calc R . .
C29 C 0.3215(4) -0.0888(3) 0.03853(9) 0.0708(14) Uani 1 1 d . . .
H29A H 0.2451 -0.1332 0.0402 0.106 Uiso 1 1 calc R . .
H29B H 0.3933 -0.1264 0.0482 0.106 Uiso 1 1 calc R . .
H29C H 0.3401 -0.0751 0.0164 0.106 Uiso 1 1 calc R . .
C30 C 0.3142(4) 0.1135(3) 0.13543(9) 0.0491(12) Uani 1 1 d . . .
H30 H 0.4030 0.1264 0.1345 0.059 Uiso 1 1 calc R . .
C31 C 0.2665(5) 0.0225(4) 0.14590(9) 0.0550(13) Uani 1 1 d . . .
H31 H 0.3211 -0.0309 0.1542 0.066 Uiso 1 1 calc R . .

loop_
_atom_site_aniso_label
_atom_site_aniso_U_11
_atom_site_aniso_U_22
_atom_site_aniso_U_33
_atom_site_aniso_U_23
_atom_site_aniso_U_13
_atom_site_aniso_U_12
Ge1 0.0441(3) 0.0407(2) 0.0406(3) 0.0007(3) 0.0034(3) -0.0061(3)
N1 0.036(2) 0.027(2) 0.026(2) 0.0020(17) 0.0000(16) 0.0012(16)
C1 0.067(3) 0.035(3) 0.039(3) 0.005(2) 0.014(3) -0.007(2)
N2 0.034(2) 0.0263(19) 0.026(2) -0.0016(17) 0.0008(17) 0.0027(16)
C2 0.039(3) 0.036(3) 0.020(3) 0.002(2) -0.008(2) 0.004(2)
C3 0.067(4) 0.030(3) 0.026(3) 0.005(2) -0.005(2) 0.006(3)
C4 0.039(3) 0.028(2) 0.028(3) -0.006(2) -0.008(2) 0.008(2)
C5 0.048(3) 0.044(3) 0.041(3) 0.002(2) -0.001(2) -0.005(2)
C6 0.038(3) 0.029(2) 0.027(3) 0.005(2) 0.003(2) -0.001(2)
C7 0.048(3) 0.045(3) 0.024(3) -0.001(2) -0.001(2) 0.005(3)
C8 0.067(4) 0.054(3) 0.046(3) -0.007(3) -0.004(3) 0.019(3)
C9 0.104(5) 0.046(3) 0.036(3) -0.017(3) 0.003(3) 0.011(3)
C10 0.089(4) 0.039(3) 0.032(3) -0.011(3) -0.004(3) 0.001(3)
C11 0.047(3) 0.029(2) 0.029(3) 0.000(2) -0.004(2) -0.004(2)
C12 0.052(3) 0.046(3) 0.026(3) -0.002(2) -0.012(2) -0.004(2)
C13 0.054(3) 0.076(4) 0.079(4) -0.004(3) -0.018(3) -0.004(3)
C14 0.105(4) 0.073(3) 0.035(3) 0.008(3) -0.013(3) 0.013(3)
C15 0.057(3) 0.060(3) 0.050(3) -0.012(3) -0.003(3) 0.027(3)
C16 0.092(4) 0.065(3) 0.088(4) 0.007(3) -0.047(3) -0.011(3)
C17 0.079(4) 0.095(4) 0.080(4) 0.033(3) -0.017(3) -0.007(3)
C18 0.039(3) 0.030(3) 0.021(3) 0.001(2) -0.012(2) -0.002(2)
C19 0.048(3) 0.032(2) 0.026(3) -0.002(2) -0.008(2) -0.010(2)
C20 0.055(3) 0.045(3) 0.036(3) 0.000(2) -0.013(3) 0.003(2)
C21 0.089(4) 0.041(3) 0.022(3) 0.000(2) -0.009(3) 0.000(3)
C22 0.071(4) 0.049(3) 0.021(3) 0.003(2) 0.008(3) 0.005(3)
C23 0.046(3) 0.038(3) 0.028(3) -0.003(2) 0.006(3) -0.004(3)
C24 0.030(3) 0.061(4) 0.033(3) -0.005(2) -0.014(2) 0.003(2)
C25 0.090(4) 0.078(4) 0.132(5) 0.035(3) 0.047(4) 0.045(3)
C26 0.094(5) 0.090(4) 0.128(5) -0.015(4) 0.050(4) -0.030(3)
C27 0.043(3) 0.049(3) 0.038(3) -0.005(2) 0.005(3) 0.011(3)
C28 0.036(3) 0.103(4) 0.089(4) 0.004(3) -0.004(3) 0.006(3)
C29 0.082(4) 0.077(3) 0.054(3) -0.006(3) -0.005(3) 0.035(3)
C30 0.039(3) 0.065(3) 0.043(3) -0.011(2) 0.001(3) -0.014(3)
C31 0.050(4) 0.075(4) 0.040(3) -0.013(3) -0.013(3) 0.035(3)

loop_
_atom_type_symbol
_atom_type_description
_atom_type_scat_dispersion_real
_atom_type_scat_dispersion_imag
_atom_type_scat_source
C C 0.0033 0.0016 'International Tables Vol C Tables 4.2.6.8 and 6.1.1.4'
H H 0.0000 0.0000 'International Tables Vol C Tables 4.2.6.8 and 6.1.1.4'
N N 0.0061 0.0033 'International Tables Vol C Tables 4.2.6.8 and 6.1.1.4'
Ge Ge 0.1547 1.8001 'International Tables Vol C Tables 4.2.6.8 and 6.1.1.4'

loop_
_geom_angle_atom_site_label_1
_geom_angle_atom_site_label_2
_geom_angle_atom_site_label_3
_geom_angle
_geom_angle_site_symmetry_1
_geom_angle_site_symmetry_3
_geom_angle_publ_flag
N1 Ge1 C30 90.01(14) . . ?
N1 Ge1 N2 89.71(12) . . ?
C30 Ge1 N2 87.69(14) . . ?
C2 N1 C6 118.3(3) . . ?
C2 N1 Ge1 120.2(2) . . ?
C6 N1 Ge1 119.6(2) . . ?
C2 C1 H1A 120.0 . . ?
C2 C1 H1B 120.0 . . ?
H1A C1 H1B 120.0 . . ?
C4 N2 C18 120.1(3) . . ?
C4 N2 Ge1 118.1(3) . . ?
C18 N2 Ge1 120.8(2) . . ?
N1 C2 C1 127.0(4) . . ?
N1 C2 C3 114.5(3) . . ?
C1 C2 C3 118.4(4) . . ?
C2 C3 C4 113.6(3) . . ?
C2 C3 C31 108.3(3) . . ?
C4 C3 C31 107.4(3) . . ?
C2 C3 H3 109.2 . . ?
C4 C3 H3 109.2 . . ?
C31 C3 H3 109.2 . . ?
N2 C4 C5 125.6(3) . . ?
N2 C4 C3 116.8(3) . . ?
C5 C4 C3 117.6(4) . . ?
C4 C5 H5A 109.5 . . ?
C4 C5 H5B 109.5 . . ?
H5A C5 H5B 109.5 . . ?
C4 C5 H5C 109.5 . . ?
H5A C5 H5C 109.5 . . ?
H5B C5 H5C 109.5 . . ?
C7 C6 C11 120.1(4) . . ?
C7 C6 N1 120.6(3) . . ?
C11 C6 N1 119.2(4) . . ?
C8 C7 C6 119.3(4) . . ?
C8 C7 C15 119.4(4) . . ?
C6 C7 C15 121.3(4) . . ?
C9 C8 C7 120.7(4) . . ?
C9 C8 H8 119.7 . . ?
C7 C8 H8 119.7 . . ?
C8 C9 C10 120.7(4) . . ?
C8 C9 H9 119.7 . . ?
C10 C9 H9 119.7 . . ?
C9 C10 C11 121.1(4) . . ?
C9 C10 H10 119.4 . . ?
C11 C10 H10 119.4 . . ?
C10 C11 C6 118.1(4) . . ?
C10 C11 C12 118.9(4) . . ?
C6 C11 C12 123.0(4) . . ?
C11 C12 C14 112.2(3) . . ?
C11 C12 C13 111.7(3) . . ?
C14 C12 C13 110.3(3) . . ?
C11 C12 H12 107.5 . . ?
C14 C12 H12 107.5 . . ?
C13 C12 H12 107.5 . . ?
C12 C13 H13A 109.5 . . ?
C12 C13 H13B 109.5 . . ?
H13A C13 H13B 109.5 . . ?
C12 C13 H13C 109.5 . . ?
H13A C13 H13C 109.5 . . ?
H13B C13 H13C 109.5 . . ?
C12 C14 H14A 109.5 . . ?
C12 C14 H14B 109.5 . . ?
H14A C14 H14B 109.5 . . ?
C12 C14 H14C 109.5 . . ?
H14A C14 H14C 109.5 . . ?
H14B C14 H14C 109.5 . . ?
C17 C15 C7 113.5(4) . . ?
C17 C15 C16 109.7(3) . . ?
C7 C15 C16 110.6(4) . . ?
C17 C15 H15 107.6 . . ?
C7 C15 H15 107.6 . . ?
C16 C15 H15 107.6 . . ?
C15 C16 H16A 109.5 . . ?
C15 C16 H16B 109.5 . . ?
H16A C16 H16B 109.5 . . ?
C15 C16 H16C 109.5 . . ?
H16A C16 H16C 109.5 . . ?
H16B C16 H16C 109.5 . . ?
C15 C17 H17A 109.5 . . ?
C15 C17 H17B 109.5 . . ?
H17A C17 H17B 109.5 . . ?
C15 C17 H17C 109.5 . . ?
H17A C17 H17C 109.5 . . ?
H17B C17 H17C 109.5 . . ?
C23 C18 C19 122.6(4) . . ?
C23 C18 N2 118.4(3) . . ?
C19 C18 N2 118.9(4) . . ?
C20 C19 C18 118.1(4) . . ?
C20 C19 C24 119.4(4) . . ?
C18 C19 C24 122.5(4) . . ?
C21 C20 C19 121.0(4) . . ?
C21 C20 H20 119.5 . . ?
C19 C20 H20 119.5 . . ?
C22 C21 C20 120.1(4) . . ?
C22 C21 H21 120.0 . . ?
C20 C21 H21 120.0 . . ?
C21 C22 C23 121.7(4) . . ?
C21 C22 H22 119.1 . . ?
C23 C22 H22 119.1 . . ?
C18 C23 C22 116.5(4) . . ?
C18 C23 C27 123.9(4) . . ?
C22 C23 C27 119.7(4) . . ?
C26 C24 C25 109.4(3) . . ?
C26 C24 C19 112.2(3) . . ?
C25 C24 C19 112.6(3) . . ?
C26 C24 H24 107.5 . . ?
C25 C24 H24 107.5 . . ?
C19 C24 H24 107.5 . . ?
C24 C25 H25A 109.5 . . ?
C24 C25 H25B 109.5 . . ?
H25A C25 H25B 109.5 . . ?
C24 C25 H25C 109.5 . . ?
H25A C25 H25C 109.5 . . ?
H25B C25 H25C 109.5 . . ?
C24 C26 H26A 109.5 . . ?
C24 C26 H26B 109.5 . . ?
H26A C26 H26B 109.5 . . ?
C24 C26 H26C 109.5 . . ?
H26A C26 H26C 109.5 . . ?
H26B C26 H26C 109.5 . . ?
C23 C27 C28 110.2(3) . . ?
C23 C27 C29 111.2(3) . . ?
C28 C27 C29 112.4(4) . . ?
C23 C27 H27 107.6 . . ?
C28 C27 H27 107.6 . . ?
C29 C27 H27 107.6 . . ?
C27 C28 H28A 109.5 . . ?
C27 C28 H28B 109.5 . . ?
H28A C28 H28B 109.5 . . ?
C27 C28 H28C 109.5 . . ?
H28A C28 H28C 109.5 . . ?
H28B C28 H28C 109.5 . . ?
C27 C29 H29A 109.5 . . ?
C27 C29 H29B 109.5 . . ?
H29A C29 H29B 109.5 . . ?
C27 C29 H29C 109.5 . . ?
H29A C29 H29C 109.5 . . ?
H29B C29 H29C 109.5 . . ?
C31 C30 Ge1 115.3(3) . . ?
C31 C30 H30 122.4 . . ?
Ge1 C30 H30 122.4 . . ?
C30 C31 C3 120.1(4) . . ?
C30 C31 H31 120.0 . . ?
C3 C31 H31 120.0 . . ?

loop_
_geom_bond_atom_site_label_1
_geom_bond_atom_site_label_2
_geom_bond_distance
_geom_bond_site_symmetry_2
_geom_bond_publ_flag
Ge1 N1 1.985(3) . ?
Ge1 C30 1.991(4) . ?
Ge1 N2 2.061(3) . ?
N1 C2 1.351(4) . ?
N1 C6 1.446(4) . ?
C1 C2 1.373(4) . ?
C1 H1A 0.9500 . ?
C1 H1B 0.9500 . ?
N2 C4 1.306(4) . ?
N2 C18 1.455(4) . ?
C2 C3 1.511(5) . ?
C3 C4 1.513(5) . ?
C3 C31 1.578(5) . ?
C3 H3 1.0000 . ?
C4 C5 1.455(4) . ?
C5 H5A 0.9800 . ?
C5 H5B 0.9800 . ?
C5 H5C 0.9800 . ?
C6 C7 1.393(4) . ?
C6 C11 1.420(4) . ?
C7 C8 1.387(5) . ?
C7 C15 1.516(5) . ?
C8 C9 1.365(5) . ?
C8 H8 0.9500 . ?
C9 C10 1.370(5) . ?
C9 H9 0.9500 . ?
C10 C11 1.387(5) . ?
C10 H10 0.9500 . ?
C11 C12 1.496(5) . ?
C12 C14 1.528(4) . ?
C12 C13 1.530(4) . ?
C12 H12 1.0000 . ?
C13 H13A 0.9800 . ?
C13 H13B 0.9800 . ?
C13 H13C 0.9800 . ?
C14 H14A 0.9800 . ?
C14 H14B 0.9800 . ?
C14 H14C 0.9800 . ?
C15 C17 1.514(5) . ?
C15 C16 1.517(5) . ?
C15 H15 1.0000 . ?
C16 H16A 0.9800 . ?
C16 H16B 0.9800 . ?
C16 H16C 0.9800 . ?
C17 H17A 0.9800 . ?
C17 H17B 0.9800 . ?
C17 H17C 0.9800 . ?
C18 C23 1.398(5) . ?
C18 C19 1.400(5) . ?
C19 C20 1.387(5) . ?
C19 C24 1.519(5) . ?
C20 C21 1.376(5) . ?
C20 H20 0.9500 . ?
C21 C22 1.376(5) . ?
C21 H21 0.9500 . ?
C22 C23 1.407(5) . ?
C22 H22 0.9500 . ?
C23 C27 1.516(5) . ?
C24 C26 1.488(5) . ?
C24 C25 1.495(4) . ?
C24 H24 1.0000 . ?
C25 H25A 0.9800 . ?
C25 H25B 0.9800 . ?
C25 H25C 0.9800 . ?
C26 H26A 0.9800 . ?
C26 H26B 0.9800 . ?
C26 H26C 0.9800 . ?
C27 C28 1.517(5) . ?
C27 C29 1.526(4) . ?
C27 H27 1.0000 . ?
C28 H28A 0.9800 . ?
C28 H28B 0.9800 . ?
C28 H28C 0.9800 . ?
C29 H29A 0.9800 . ?
C29 H29B 0.9800 . ?
C29 H29C 0.9800 . ?
C30 C31 1.321(5) . ?
C30 H30 0.9500 . ?
C31 H31 0.9500 . ?
